data_4114990
loop_
_publ_author_name
'Ken Kokubo'
'Hiroshi Yamaguchi'
'Tatsuya Kawamoto'
'Takumi Oshima'

_publ_section_title
;
 Substituent Effects on the Stereochemistry in the [2 + 2]
 Photocycloaddition Reaction of Homobenzoquinone Derivative with Variously
 Substituted Alkenes and Alkynes
;
_journal_name_full 'Journal of the American Chemical Society'
_journal_page_first 8912
_journal_page_last 8921
_journal_paper_doi 10.1021/ja025593n
_journal_volume 124
_journal_year 2002
_chemical_compound_source 'Local laboratory'
_chemical_formula_moiety 'C30 H28 O3'
_chemical_formula_sum 'C30 H28 O3'
_chemical_formula_weight 436.60
_space_group_IT_number 14
_symmetry_cell_setting monoclinic
_symmetry_space_group_name_Hall '-P 2ybc'
_symmetry_space_group_name_H-M 'P 1 21/c 1'
_atom_type_scat_source 'International Tables (1974)'
_cell_angle_alpha 90.00
_cell_angle_beta 92.50(6)
_cell_angle_gamma 90.00
_cell_formula_units_Z 4
_cell_length_a 21.495(9)
_cell_length_b 12.480(7)
_cell_length_c 8.88(1)
_cell_measurement_reflns_used 22
_cell_measurement_temperature 298
_cell_measurement_theta_max 12.4
_cell_measurement_theta_min 10.8
_cell_volume 2380(3)
_computing_cell_refinement 'MXC(MAC Science)'
_computing_data_collection 'MXC(MAC Science)'
_computing_data_reduction Crystan
_computing_molecular_graphics Crystan
_computing_publication_material Crystan
_computing_structure_refinement Crystan
_computing_structure_solution Crystan
_diffrn_measurement_device 'Mac Science MXC3'
_diffrn_measurement_method theta/2theta
_diffrn_orient_matrix_type standard
_diffrn_orient_matrix_UB_11 0.04144
_diffrn_orient_matrix_UB_12 -0.03630
_diffrn_orient_matrix_UB_13 0.00918
_diffrn_orient_matrix_UB_21 0.02063
_diffrn_orient_matrix_UB_22 0.06705
_diffrn_orient_matrix_UB_23 -0.03368
_diffrn_orient_matrix_UB_31 0.00507
_diffrn_orient_matrix_UB_32 0.02465
_diffrn_orient_matrix_UB_33 0.10720
_diffrn_radiation_type 'Mo K-alpha'
_diffrn_radiation_wavelength 0.71073
_diffrn_reflns_av_R_equivalents 0.061
_diffrn_reflns_limit_h_max 26
_diffrn_reflns_limit_h_min -27
_diffrn_reflns_limit_k_max 14
_diffrn_reflns_limit_k_min 0
_diffrn_reflns_limit_l_max 10
_diffrn_reflns_limit_l_min 0
_diffrn_reflns_number 4853
_diffrn_reflns_theta_max 24.64
_diffrn_standards_decay_% 16.656
_diffrn_standards_interval_count 100
_diffrn_standards_number 3
_exptl_absorpt_coefficient_mu 0.0721
_exptl_absorpt_correction_type none
_exptl_crystal_colour Colourless
_exptl_crystal_density_diffrn 1.218
_exptl_crystal_description Plate
_exptl_crystal_size_max 0.80
_exptl_crystal_size_mid 0.50
_exptl_crystal_size_min 0.25
_refine_diff_density_max 0.28
_refine_diff_density_min -0.32
_refine_ls_extinction_method none
_refine_ls_goodness_of_fit_obs 1.639
_refine_ls_hydrogen_treatment refall
_refine_ls_number_parameters 388
_refine_ls_number_reflns 2080
_refine_ls_R_factor_obs 0.088
_refine_ls_shift/esd_max 0.0380
_refine_ls_shift/esd_mean 0.0028
_refine_ls_structure_factor_coef F
_refine_ls_weighting_scheme 'Count statistics'
_refine_ls_wR_factor_obs 0.103
_reflns_number_observed 2080
_reflns_number_total 3341
_reflns_observed_criterion refl_observed_if_I_>_2.00_sigma(I)
_cod_data_source_file ja025593n_s2_2.cif
_cod_data_source_block compound_exo-3e
_cod_original_cell_volume 2379(3)
_cod_original_sg_symbol_H-M 'P 21/c '
_cod_database_code 4114990

loop_
_symmetry_equiv_pos_as_xyz
+X,+Y,+Z
-X,-Y,-Z
-X,+Y+0.5,-Z+0.5
+X,-Y+0.5,+Z+0.5

loop_
_atom_site_aniso_label
_atom_site_aniso_U_11
_atom_site_aniso_U_22
_atom_site_aniso_U_33
_atom_site_aniso_U_12
_atom_site_aniso_U_13
_atom_site_aniso_U_23
O2 0.069(3) 0.054(3) 0.123(4) 0.009(2) -0.007(3) 0.011(3)
O20 0.091(4) 0.064(3) 0.196(7) 0.020(3) -0.030(4) -0.018(4)
O30 0.069(4) 0.100(4) 0.131(5) -0.010(3) -0.014(3) -0.016(3)
C1 0.054(4) 0.062(4) 0.063(4) 0.008(3) 0.000(3) -0.011(3)
C3 0.064(4) 0.075(4) 0.055(4) 0.006(4) 0.006(3) -0.005(4)
C4 0.061(4) 0.066(4) 0.060(4) 0.005(3) 0.003(3) -0.001(3)
C5 0.062(4) 0.049(4) 0.056(4) -0.001(3) -0.002(3) -0.001(3)
C6 0.065(4) 0.058(4) 0.060(4) 0.001(3) -0.002(3) 0.009(3)
C7 0.073(5) 0.076(5) 0.064(5) -0.003(4) 0.007(4) -0.004(4)
C8 0.085(6) 0.085(6) 0.060(5) -0.013(5) 0.017(4) -0.001(5)
C9 0.097(6) 0.061(5) 0.067(5) -0.011(4) -0.003(4) 0.007(4)
C10 0.073(5) 0.061(4) 0.062(4) 0.007(4) -0.005(4) -0.002(4)
C11 0.056(4) 0.086(5) 0.058(4) 0.003(4) 0.011(3) -0.012(4)
C12 0.076(5) 0.078(5) 0.086(5) -0.002(4) -0.002(4) 0.018(4)
C13 0.096(8) 0.122(9) 0.113(7) -0.036(6) 0.012(6) 0.008(6)
C14 0.085(7) 0.110(8) 0.108(7) -0.022(6) 0.011(6) 0.005(6)
C15 0.048(5) 0.147(9) 0.087(6) 0.004(5) 0.003(4) -0.020(6)
C16 0.059(5) 0.092(6) 0.077(5) 0.005(4) 0.001(4) -0.002(4)
C17 0.066(4) 0.073(5) 0.066(4) 0.015(4) 0.000(3) -0.012(4)
C18 0.080(6) 0.131(8) 0.088(6) 0.012(6) 0.016(5) -0.027(6)
C19 0.077(5) 0.061(5) 0.079(5) 0.016(4) -0.019(4) -0.015(4)
C21 0.090(6) 0.058(4) 0.058(4) 0.006(4) -0.013(4) -0.001(4)
C22 0.094(6) 0.060(5) 0.077(5) 0.007(5) 0.002(5) 0.004(4)
C23 0.060(4) 0.055(4) 0.059(4) -0.003(3) 0.008(3) 0.006(3)
C24 0.073(5) 0.058(4) 0.059(4) 0.000(3) 0.012(3) -0.005(3)
C25 0.089(6) 0.074(6) 0.083(6) 0.001(5) 0.020(5) -0.009(5)
C26 0.064(4) 0.057(4) 0.059(4) 0.001(3) 0.007(3) -0.012(3)
C27 0.078(5) 0.075(5) 0.076(5) -0.011(4) 0.008(4) 0.008(4)
C28 0.063(5) 0.078(6) 0.110(6) -0.026(4) 0.004(5) -0.001(5)
C29 0.054(4) 0.078(5) 0.097(6) 0.000(4) 0.005(4) -0.025(5)
C31 0.063(6) 0.145(10) 0.166(12) -0.015(7) -0.023(6) -0.036(8)
C32 0.073(6) 0.074(5) 0.103(6) 0.008(4) -0.014(5) 0.001(5)
C33 0.071(5) 0.058(4) 0.093(5) -0.008(4) 0.000(4) 0.001(4)

loop_
_atom_site_label
_atom_site_fract_x
_atom_site_fract_y
_atom_site_fract_z
_atom_site_U_iso_or_equiv
_atom_site_occupancy
_atom_site_thermal_displace_type
O2 0.6998(2) 0.1212(4) 0.4962(6) 0.082(3) 1.000 Uij
O20 0.8420(3) -0.2184(4) 0.6634(9) 0.118(4) 1.000 Uij
O30 0.4590(3) -0.1464(4) 0.1306(7) 0.101(4) 1.000 Uij
C1 0.7311(3) 0.0505(6) 0.5503(7) 0.060(4) 1.000 Uij
C3 0.7997(3) 0.0566(6) 0.5506(8) 0.065(4) 1.000 Uij
C4 0.8411(3) 0.0561(5) 0.6937(7) 0.062(4) 1.000 Uij
C5 0.8122(3) 0.0503(5) 0.8456(7) 0.056(4) 1.000 Uij
C6 0.7683(3) 0.1270(5) 0.8843(8) 0.061(4) 1.000 Uij
C7 0.7449(4) 0.1275(7) 1.0277(8) 0.071(5) 1.000 Uij
C8 0.7646(4) 0.0516(7) 1.1290(9) 0.077(5) 1.000 Uij
C9 0.8085(4) -0.0235(6) 1.0929(9) 0.075(5) 1.000 Uij
C10 0.8315(4) -0.0236(6) 0.9506(8) 0.066(4) 1.000 Uij
C11 0.8977(3) 0.1299(6) 0.7006(7) 0.066(4) 1.000 Uij
C12 0.8951(4) 0.2339(6) 0.6442(9) 0.080(5) 1.000 Uij
C13 0.9470(5) 0.3000(9) 0.6573(11) 0.110(7) 1.000 Uij
C14 1.0015(5) 0.2628(9) 0.7211(12) 0.101(7) 1.000 Uij
C15 1.0042(3) 0.1618(10) 0.7793(10) 0.094(6) 1.000 Uij
C16 0.9531(3) 0.0935(7) 0.7692(8) 0.076(5) 1.000 Uij
C17 0.8418(3) -0.0371(6) 0.5885(7) 0.069(4) 1.000 Uij
C18 0.8973(5) -0.0600(9) 0.4918(12) 0.099(7) 1.000 Uij
C19 0.8110(4) -0.1391(6) 0.6455(8) 0.073(5) 1.000 Uij
C21 0.7429(4) -0.1398(5) 0.6769(8) 0.069(4) 1.000 Uij
C22 0.7074(5) -0.2219(6) 0.5830(10) 0.077(5) 1.000 Uij
C23 0.6869(3) -0.1322(5) 0.4718(7) 0.058(4) 1.000 Uij
C24 0.7007(3) -0.0510(5) 0.6058(7) 0.063(4) 1.000 Uij
C25 0.6434(5) -0.0263(8) 0.6939(12) 0.081(6) 1.000 Uij
C26 0.6249(3) -0.1345(5) 0.3903(7) 0.060(4) 1.000 Uij
C27 0.5828(4) -0.2196(6) 0.4045(9) 0.077(5) 1.000 Uij
C28 0.5275(4) -0.2241(7) 0.3252(10) 0.084(5) 1.000 Uij
C29 0.5111(3) -0.1470(6) 0.2195(10) 0.076(5) 1.000 Uij
C31 0.4182(5) -0.2345(10) 0.1353(16) 0.125(8) 1.000 Uij
C32 0.5523(4) -0.0601(7) 0.2052(11) 0.084(5) 1.000 Uij
C33 0.6063(4) -0.0560(6) 0.2840(9) 0.074(5) 1.000 Uij
H3 0.815(3) 0.101(5) 0.452(7) 0.07(2) 1.000 Uiso
H6 0.755(2) 0.179(4) 0.806(6) 0.05(2) 1.000 Uiso
H7 0.712(3) 0.184(5) 1.043(7) 0.07(2) 1.000 Uiso
H8 0.754(3) 0.049(5) 1.229(8) 0.08(2) 1.000 Uiso
H9 0.821(3) -0.076(6) 1.175(9) 0.10(2) 1.000 Uiso
H10 0.867(3) -0.073(4) 0.930(6) 0.05(2) 1.000 Uiso
H12 0.857(3) 0.259(5) 0.596(7) 0.13(3) 1.000 Uiso
H13 0.944(4) 0.372(7) 0.621(9) 0.18(5) 1.000 Uiso
H14 1.047(4) 0.294(6) 0.761(9) 0.11(3) 1.000 Uiso
H15 1.042(3) 0.138(6) 0.830(9) 0.09(2) 1.000 Uiso
H16 0.956(3) 0.022(5) 0.809(8) 0.12(3) 1.000 Uiso
H18A 0.912(5) 0.002(7) 0.467(10) 0.10(4) 1.000 Uiso
H18B 0.883(3) -0.105(6) 0.390(9) 0.09(2) 1.000 Uiso
H18C 0.943(5) -0.046(8) 0.545(12) 0.15(4) 1.000 Uiso
H21 0.746(2) -0.152(4) 0.782(6) 0.04(1) 1.000 Uiso
H22A 0.729(4) -0.280(6) 0.538(8) 0.10(3) 1.000 Uiso
H22B 0.673(3) -0.260(5) 0.637(7) 0.08(2) 1.000 Uiso
H23 0.719(2) -0.119(4) 0.390(5) 0.03(1) 1.000 Uiso
H25A 0.654(3) -0.002(5) 0.795(8) 0.07(2) 1.000 Uiso
H25B 0.613(4) 0.014(7) 0.633(9) 0.11(3) 1.000 Uiso
H25C 0.620(5) -0.093(8) 0.696(10) 0.14(4) 1.000 Uiso
H27 0.595(3) -0.274(5) 0.487(7) 0.06(2) 1.000 Uiso
H28 0.503(4) -0.288(6) 0.331(8) 0.10(3) 1.000 Uiso
H31A 0.381(3) -0.234(5) 0.072(7) 0.13(3) 1.000 Uiso
H31B 0.406(5) -0.240(8) 0.238(13) 0.18(6) 1.000 Uiso
H31C 0.441(5) -0.297(8) 0.110(13) 0.14(4) 1.000 Uiso
H32 0.536(3) -0.018(5) 0.125(7) 0.07(2) 1.000 Uiso
H33 0.638(3) 0.001(6) 0.267(7) 0.08(2) 1.000 Uiso

loop_
_geom_angle_atom_site_label_1
_geom_angle_atom_site_label_2
_geom_angle_atom_site_label_3
_geom_angle
_geom_angle_publ_flag
C29 O30 C31 118.6(8) yes
O2 C1 C3 120.4(7) yes
O2 C1 C24 120.4(6) yes
C3 C1 C24 119.0(6) yes
C1 C3 C4 123.3(6) yes
C1 C3 C17 123.4(7) yes
C4 C3 C17 58.8(5) yes
C3 C4 C5 119.9(6) yes
C3 C4 C11 117.7(6) yes
C3 C4 C17 60.3(5) yes
C5 C4 C11 110.8(6) yes
C5 C4 C17 122.4(6) yes
C11 C4 C17 117.6(6) yes
C4 C5 C6 119.4(6) yes
C4 C5 C10 121.4(6) yes
C6 C5 C10 119.0(6) yes
C5 C6 C7 120.0(7) yes
C6 C7 C8 119.4(8) yes
C7 C8 C9 121.1(8) yes
C8 C9 C10 119.2(8) yes
C5 C10 C9 121.2(7) yes
C4 C11 C12 121.9(7) yes
C4 C11 C16 119.0(7) yes
C12 C11 C16 119.1(7) yes
C11 C12 C13 120.3(8) yes
C12 C13 C14 120.3(10) yes
C13 C14 C15 119.8(10) yes
C14 C15 C16 121.4(9) yes
C11 C16 C15 119.0(8) yes
C3 C17 C4 60.9(5) yes
C3 C17 C18 119.6(7) yes
C3 C17 C19 117.1(6) yes
C4 C17 C18 121.8(7) yes
C4 C17 C19 115.0(6) yes
C18 C17 C19 113.1(7) yes
O20 C19 C17 119.0(7) yes
O20 C19 C21 120.7(7) yes
C17 C19 C21 120.3(7) yes
C19 C21 C22 112.1(7) yes
C19 C21 C24 118.5(6) yes
C22 C21 C24 89.3(6) yes
C21 C22 C23 89.1(6) yes
C22 C23 C24 86.8(6) yes
C22 C23 C26 121.5(6) yes
C24 C23 C26 120.9(6) yes
C1 C24 C21 118.7(6) yes
C1 C24 C23 111.0(5) yes
C1 C24 C25 111.6(6) yes
C21 C24 C23 86.4(5) yes
C21 C24 C25 114.0(7) yes
C23 C24 C25 112.7(7) yes
C23 C26 C27 122.4(6) yes
C23 C26 C33 122.4(7) yes
C27 C26 C33 115.0(7) yes
C26 C27 C28 122.4(8) yes
C27 C28 C29 121.2(8) yes
O30 C29 C28 126.0(8) yes
O30 C29 C32 116.8(8) yes
C28 C29 C32 117.2(8) yes
C29 C32 C33 121.1(8) yes
C26 C33 C32 122.9(8) yes
C1 C3 H3 110.8(32) yes
C4 C3 H3 119.0(32) yes
C17 C3 H3 112.2(32) yes
C5 C6 H6 117.4(32) yes
C7 C6 H6 122.6(32) yes
C6 C7 H7 113.8(35) yes
C8 C7 H7 126.7(35) yes
C7 C8 H8 124.7(41) yes
C9 C8 H8 113.9(41) yes
C8 C9 H9 116.1(43) yes
C10 C9 H9 124.7(43) yes
C5 C10 H10 120.3(31) yes
C9 C10 H10 118.1(31) yes
C11 C12 H12 119.2(40) yes
C13 C12 H12 120.5(40) yes
C12 C13 H13 119.6(55) yes
C14 C13 H13 120.1(55) yes
C13 C14 H14 138.4(44) yes
C15 C14 H14 100.8(43) yes
C14 C15 H15 119.1(44) yes
C16 C15 H15 119.5(45) yes
C11 C16 H16 120.7(41) yes
C15 C16 H16 120.2(41) yes
C17 C18 H18A 106.4(64) yes
C17 C18 H18B 111.4(37) yes
C17 C18 H18C 116.0(56) yes
H18A C18 H18B 109.2(72) yes
H18A C18 H18C 68.9(82) yes
H18B C18 H18C 131.0(66) yes
C19 C21 H21 98.8(30) yes
C22 C21 H21 116.3(30) yes
C24 C21 H21 122.8(30) yes
C21 C22 H22A 119.4(47) yes
C21 C22 H22B 114.8(38) yes
C23 C22 H22A 114.4(46) yes
C23 C22 H22B 116.2(39) yes
H22A C22 H22B 103.4(61) yes
C22 C23 H23 112.7(26) yes
C24 C23 H23 108.1(26) yes
C26 C23 H23 105.9(27) yes
C24 C25 H25A 112.7(39) yes
C24 C25 H25B 110.9(51) yes
C24 C25 H25C 105.9(58) yes
H25A C25 H25B 118.3(62) yes
H25A C25 H25C 110.3(67) yes
H25B C25 H25C 96.9(77) yes
C26 C27 H27 115.1(32) yes
C28 C27 H27 122.2(32) yes
C27 C28 H28 118.1(47) yes
C29 C28 H28 119.9(47) yes
O30 C31 H31A 118.7(39) yes
O30 C31 H31B 106.1(65) yes
O30 C31 H31C 107.6(65) yes
H31A C31 H31B 107.5(77) yes
H31A C31 H31C 107.6(78) yes
H31B C31 H31C 109.1(94) yes
C29 C32 H32 106.7(41) yes
C33 C32 H32 131.6(42) yes
C26 C33 H33 115.4(40) yes
C32 C33 H33 121.6(40) yes

loop_
_geom_bond_atom_site_label_1
_geom_bond_atom_site_label_2
_geom_bond_distance
_geom_bond_publ_flag
O2 C1 1.200(9) yes
O20 C19 1.201(10) yes
O30 C29 1.342(10) yes
O30 C31 1.407(13) yes
C1 C3 1.477(10) yes
C1 C24 1.519(10) yes
C3 C4 1.519(10) yes
C3 C17 1.510(10) yes
C4 C5 1.510(9) yes
C4 C11 1.525(10) yes
C4 C17 1.488(10) yes
C5 C6 1.397(10) yes
C5 C10 1.367(10) yes
C6 C7 1.389(11) yes
C7 C8 1.363(12) yes
C8 C9 1.377(12) yes
C9 C10 1.376(11) yes
C11 C12 1.394(11) yes
C11 C16 1.390(10) yes
C12 C13 1.388(14) yes
C13 C14 1.363(16) yes
C14 C15 1.365(17) yes
C15 C16 1.391(13) yes
C17 C18 1.526(13) yes
C17 C19 1.534(11) yes
C19 C21 1.502(11) yes
C21 C22 1.503(12) yes
C21 C24 1.551(10) yes
C22 C23 1.548(11) yes
C23 C24 1.577(9) yes
C23 C26 1.488(10) yes
C24 C25 1.518(13) yes
C26 C27 1.404(11) yes
C26 C33 1.410(10) yes
C27 C28 1.355(12) yes
C28 C29 1.383(13) yes
C29 C32 1.409(12) yes
C32 C33 1.331(12) yes
C3 H3 1.10(7) yes
C6 H6 0.99(6) yes
C7 H7 1.01(7) yes
C8 H8 0.93(8) yes
C9 H9 1.01(8) yes
C10 H10 1.00(6) yes
C12 H12 0.96(7) yes
C13 H13 0.96(9) yes
C14 H14 1.09(9) yes
C15 H15 0.96(7) yes
C16 H16 0.96(7) yes
C18 H18A 0.87(9) yes
C18 H18B 1.09(8) yes
C18 H18C 1.09(12) yes
C21 H21 0.94(6) yes
C22 H22A 0.96(8) yes
C22 H22B 1.02(7) yes
C23 H23 1.04(5) yes
C25 H25A 0.97(8) yes
C25 H25B 0.97(9) yes
C25 H25C 0.98(11) yes
C27 H27 1.03(6) yes
C28 H28 0.95(8) yes
C31 H31A 0.96(7) yes
C31 H31B 0.96(12) yes
C31 H31C 0.96(11) yes
C32 H32 0.95(7) yes
C33 H33 1.00(8) yes
